data_1534403
loop_
_publ_author_name
'Gasanov, Yu.M.'
'Proskuryakova, E.V.'
'Efremov, V.A.'

_publ_section_title
;
 Crystal structure of Cs3 Nd (Cr O4)3
;
_journal_name_full Kristallografiya
_journal_page_first 1275
_journal_page_last 1276
_journal_volume 35
_journal_year 1990
_chemical_formula_sum 'Cr3 Cs3 Nd O12'
_chemical_name_systematic 'Cs3 Nd (Cr O4)3'
_space_group_IT_number 15
_symmetry_space_group_name_Hall '-C 2yc'
_symmetry_space_group_name_H-M 'C 1 2/c 1'
_cell_angle_alpha 90
_cell_angle_beta 107.27
_cell_angle_gamma 90
_cell_formula_units_Z 8
_cell_length_a 27.798
_cell_length_b 10.363
_cell_length_c 10.453
_cell_volume 2875.447
_citation_journal_id_ASTM KRISAJ
_cod_data_source_file Gasanov_KRISAJ_1990_1033.cif
_cod_data_source_block Cr3Cs3Nd1O12
_cod_original_formula_sum 'Cr3 Cs3 Nd1 O12'
_cod_database_code 1534403

loop_
_symmetry_equiv_pos_as_xyz
x,y,z
-x,y,-z+1/2
-x,-y,-z
x,-y,z-1/2
x+1/2,y+1/2,z
-x+1/2,y+1/2,-z+1/2
-x+1/2,-y+1/2,-z
x+1/2,-y+1/2,z-1/2

loop_
_atom_site_label
_atom_site_type_symbol
_atom_site_fract_x
_atom_site_fract_y
_atom_site_fract_z
_atom_site_occupancy
_atom_site_U_iso_or_equiv
Cs4 Cs+1 0 0.4094 0.25 1 0.0
Nd1 Nd+3 0.17016 0.13182 0.07359 1 0.0
O11 O-2 0.5774 0.356 0.4554 1 0.0
O2 O-2 0.4429 0.352 0.6446 1 0.0
Cr2 Cr+6 0.77134 0.1038 0.6472 1 0.0
O9 O-2 0.5396 0.124 0.509 1 0.0
O5 O-2 0.771 -0.0273 0.7353 1 0.0
Cs1 Cs+1 0.25 0.25 0.5 1 0.0
O10 O-2 0.5615 0.1592 0.2814 1 0.0
O6 O-2 0.7506 0.0683 0.4867 1 0.0
O7 O-2 0.8287 0.1584 0.6654 1 0.0
Cs2 Cs+1 0.3454 0.0489 0.26719 1 0.0
Cs3 Cs+1 0.44689 0.4182 0.35417 1 0.0
O4 O-2 0.3507 0.4126 0.4861 1 0.0
O3 O-2 0.3656 0.357 0.7481 1 0.0
O8 O-2 0.7363 0.215 0.6899 1 0.0
O12 O-2 0.6369 0.1548 0.5153 1 0.0
Cr1 Cr+6 0.38332 0.3204 0.6136 1 0.0
Cr3 Cr+6 0.5765 0.1953 0.4397 1 0.0
O1 O-2 0.3716 0.1696 0.575 1 0.0
